data_7720151
loop_
_publ_author_name
'Mandal, Chhotan'
'Kundu, Abhishek'
'Panda, Sourav'
'Mukherjee, Debabrata'

_publ_section_title
;
 The behavior of potassium follows that of calcium in heterobimetallic
 'K-H-Al' hydrides on a picolyl-derived chemically non-innocent triaza
 ligand.
;
_journal_issue 9
_journal_name_full 'Dalton transactions (Cambridge, England : 2003)'
_journal_page_first 3934
_journal_page_last 3942
_journal_paper_doi 10.1039/d6dt00079g
_journal_volume 55
_journal_year 2026
_chemical_formula_moiety 'C48 H88 Al2 K2 N8 Si4'
_chemical_formula_sum 'C48 H88 Al2 K2 N8 Si4'
_chemical_formula_weight 1021.78
_space_group_crystal_system tetragonal
_space_group_IT_number 86
_space_group_name_Hall '-P 4bc'
_space_group_name_H-M_alt 'P 42/n :2'
_atom_sites_solution_hydrogens mixed
_atom_sites_solution_primary iterative
_audit_creation_date 2025-08-18
_audit_creation_method
;
Olex2 1.5
(compiled 2024.02.16 svn.r378c4104 for OlexSys, GUI svn.r6928)
;
_audit_update_record
;
2025-08-21 deposited with the CCDC.	2026-02-03 downloaded from the CCDC.
;
_cell_angle_alpha 90
_cell_angle_beta 90
_cell_angle_gamma 90
_cell_formula_units_Z 8
_cell_length_a 28.85990(10)
_cell_length_b 28.85990(10)
_cell_length_c 14.50340(10)
_cell_measurement_reflns_used 51487
_cell_measurement_temperature 100.03(19)
_cell_measurement_theta_max 67.8130
_cell_measurement_theta_min 2.1590
_cell_volume 12079.79(10)
_computing_cell_refinement 'CrysAlisPro 1.171.41.105a (Rigaku OD, 2021)'
_computing_data_collection 'CrysAlisPro 1.171.41.105a (Rigaku OD, 2021)'
_computing_data_reduction 'CrysAlisPro 1.171.41.105a (Rigaku OD, 2021)'
_computing_molecular_graphics 'Olex2 1.5 (Dolomanov et al., 2009)'
_computing_publication_material 'Olex2 1.5 (Dolomanov et al., 2009)'
_computing_structure_refinement 'SHELXL 2019/3 (Sheldrick, 2015)'
_computing_structure_solution 'olex2.solve 1.5 (Bourhis et al., 2015)'
_diffrn_ambient_temperature 100.15
_diffrn_detector_area_resol_mean 10.0000
_diffrn_detector_type HyPix3000
_diffrn_measured_fraction_theta_full 0.999
_diffrn_measured_fraction_theta_max 0.999
_diffrn_measurement_details
;
List of Runs (angles in degrees, time in seconds):

  # Type    Start    End  Width  t~exp~   \w     \q     \k     \f   Frames
#--------------------------------------------------------------------------
  1  \w   -108.00 -27.00   0.50    5.73    --  -40.58 -32.00-164.00  162
  2  \w   -109.00 -52.00   0.50    5.73    --  -40.58-155.00-178.00  114
  3  \w   -107.00 -27.00   0.50    5.73    --  -40.58 155.00-140.00  160
  4  \w    -37.00  27.00   0.50    5.73    --  -40.58  32.00  -5.00  128
  5  \w    -73.00  31.00   0.50    5.73    --  -40.58  92.00 169.00  208
  6  \w    -27.00  37.00   0.50    5.73    --   40.58 -32.00-164.00  128
  7  \w     30.00  86.00   0.50    5.73    --   40.58-120.00 -21.00  112
  8  \w    -80.00 -11.00   0.50   22.93    --  -82.50  92.00 169.00  138
  9  \w   -107.00 -27.00   0.50   22.93    --  -82.50 155.00-140.00  160
 10  \w   -150.00 -69.00   0.50   22.93    --  -82.50 -32.00-164.00  162
 11  \w     32.00 110.00   0.50   22.93    --   96.35-120.00 -21.00  156
 12  \w    101.00 168.00   0.50   22.93    --   96.35  92.00 169.00  134
 13  \w     74.00 162.00   0.50   22.93    --   96.35 155.00-140.00  176
 14  \w     49.00 133.00   0.50   22.93    --   96.35-155.00-178.00  168
 15  \w     25.00 106.00   0.50   22.93    --   96.35 -92.00  57.00  162
 16  \w     83.00 164.00   0.50   22.93    --   96.35  32.00  -5.00  162
 17  \w    -43.00  26.00   0.50    5.73    --  -40.58  38.00-150.00  138
 18  \w   -111.00 -26.00   0.50    5.73    --  -40.58 -25.00   0.00  170
 19  \w     28.00 109.00   0.50    5.73    --   40.58  32.00  -5.00  162
 20  \w    -47.00 -15.00   0.50   22.93    --  -82.50  42.00-150.00   64
 21  \w    -85.00 -18.00   0.50   22.93    --  -82.50 120.00  62.00  134
 22  \w     30.00  57.00   0.50   22.93    --   96.35 -50.00  60.00   54
 23  \w     29.00  83.00   0.50   22.93    --   96.35 -68.00 -60.00  108
 24  \w     30.00  57.00   0.50   22.93    --   96.35 -50.00 -60.00   54
 25  \w     33.00 110.00   0.50   22.93    --   96.35-117.00  60.00  154
 26  \w     30.00  57.00   0.50   22.93    --   96.35 -50.00  30.00   54
 27  \w     28.00  68.00   0.50   22.93    --   96.35 -59.00 -30.00   80
 28  \w     28.00  68.00   0.50   22.93    --   96.35 -59.00-120.00   80
 29  \w     28.00  68.00   0.50   22.93    --   96.35 -59.00  30.00   80
 30  \w     30.00  57.00   0.50   22.93    --   96.35 -50.00 -30.00   54
 31  \w   -109.00 -14.00   0.50    5.73    --  -40.58 -77.00-180.00  190
 32  \w   -109.00 -14.00   0.50    5.73    --  -40.58 -77.00 -30.00  190
 33  \w    -31.00  30.00   0.50    5.73    --  -40.58  25.00 120.00  122
 34  \w   -108.00 -17.00   0.50    5.73    --  -40.58 -64.00 120.00  182
 35  \w   -109.00 -14.00   0.50    5.73    --  -40.58 -77.00 -90.00  190
 36  \w     41.00 100.00   0.50    5.73    --   40.58-138.00 -60.00  118
 37  \w     14.00 109.00   0.50    5.73    --   40.58  77.00  90.00  190
 38  \w     14.00 109.00   0.50    5.73    --   40.58  77.00 -90.00  190
 39  \w     14.00 109.00   0.50    5.73    --   40.58  77.00  30.00  190
 40  \w     83.00 142.00   0.50   22.93    --   96.35  33.00  60.00  118
;
_diffrn_measurement_device 'four-circle diffractometer'
_diffrn_measurement_device_type 'XtaLAB Synergy, Dualflex, HyPix3000'
_diffrn_measurement_method '\w scans'
_diffrn_radiation_type CuK\a
_diffrn_radiation_wavelength 1.54184
_diffrn_reflns_av_R_equivalents 0.0358
_diffrn_reflns_av_unetI/netI 0.0194
_diffrn_reflns_Laue_measured_fraction_full 0.999
_diffrn_reflns_Laue_measured_fraction_max 0.999
_diffrn_reflns_limit_h_max 34
_diffrn_reflns_limit_h_min -33
_diffrn_reflns_limit_k_max 34
_diffrn_reflns_limit_k_min -34
_diffrn_reflns_limit_l_max 17
_diffrn_reflns_limit_l_min -12
_diffrn_reflns_number 111414
_diffrn_reflns_point_group_measured_fraction_full 0.999
_diffrn_reflns_point_group_measured_fraction_max 0.999
_diffrn_reflns_theta_full 66.598
_diffrn_reflns_theta_max 66.598
_diffrn_reflns_theta_min 3.062
_exptl_absorpt_coefficient_mu 2.707
_exptl_absorpt_correction_T_max 1.00000
_exptl_absorpt_correction_T_min 0.61406
_exptl_absorpt_correction_type multi-scan
_exptl_absorpt_process_details
;
CrysAlisPro 1.171.41.105a (Rigaku Oxford Diffraction, 2021)
Empirical absorption correction using spherical harmonics,
implemented in SCALE3 ABSPACK scaling algorithm.
;
_exptl_crystal_colour 'clear bluish green'
_exptl_crystal_colour_lustre clear
_exptl_crystal_colour_modifier bluish
_exptl_crystal_colour_primary green
_exptl_crystal_density_diffrn 1.124
_exptl_crystal_description block
_exptl_crystal_F_000 4416
_exptl_crystal_preparation 'solvent diffusion'
_exptl_crystal_size_max 0.0124
_exptl_crystal_size_mid 0.0122
_exptl_crystal_size_min 0.0118
_refine_diff_density_max 0.588
_refine_diff_density_min -0.483
_refine_diff_density_rms 0.051
_refine_ls_extinction_method none
_refine_ls_goodness_of_fit_ref 1.057
_refine_ls_hydrogen_treatment mixed
_refine_ls_matrix_type full
_refine_ls_number_parameters 696
_refine_ls_number_reflns 10676
_refine_ls_number_restraints 728
_refine_ls_restrained_S_all 1.032
_refine_ls_R_factor_all 0.0559
_refine_ls_R_factor_gt 0.0492
_refine_ls_shift/su_max 0.001
_refine_ls_shift/su_mean 0.000
_refine_ls_structure_factor_coef Fsqd
_refine_ls_weighting_details 'w=1/[\s^2^(Fo^2^)+(0.0704P)^2^+9.3282P] where P=(Fo^2^+2Fc^2^)/3'
_refine_ls_weighting_scheme calc
_refine_ls_wR_factor_gt 0.1313
_refine_ls_wR_factor_ref 0.1364
_reflns_Friedel_coverage 0.000
_reflns_number_gt 9482
_reflns_number_total 10676
_reflns_threshold_expression 'I > 2\s(I)'
_cod_data_source_file d6dt00079g2.cif
_cod_data_source_block cm_al05_auto_cm01
_cod_depositor_comments 'Adding full bibliography for 7720145--7720151.cif.'
_cod_original_cell_volume 12079.79(12)
_cod_original_sg_symbol_H-M 'P 42/n'
_cod_database_code 7720151
_shelx_shelxl_version_number 2019/3
_shelx_space_group_comment
;
The symmetry employed for this shelxl refinement is uniquely defined
by the following loop, which should always be used as a source of
symmetry information in preference to the above space-group names.
They are only intended as comments.
;
_shelx_estimated_absorpt_t_max 0.969
_shelx_estimated_absorpt_t_min 0.967
_olex2_refinement_description
;
1. Fixed Uiso
 At 1.2 times of:
  All C(H) groups, All C(H,H) groups
 At 1.5 times of:
  All C(H,H,H) groups
2. Restrained distances
 N3-C14
 1.42 with sigma of 0.002
 N3-C15
 1.42 with sigma of 0.002
 N7-C41 = N7-C42
 1.42 with sigma of 0.002
 N7-C43
 1.42 with sigma of 0.002
 N3-C17
 1.42 with sigma of 0.002
 N3-C14 \\sim N3-C15
 with sigma of 0.04
 N7-C43 \\sim N7-C44
 with sigma of 0.04
 C46-C44 \\sim C43-C45
 with sigma of 0.04
 N3-C17 \\sim N3-C18
 with sigma of 0.04
 N3-C18 \\sim N3-C17
 with sigma of 0.04
 C20-C17 \\sim C18-C19
 with sigma of 0.04
 C48-C50 \\sim C47-C49
 with sigma of 0.02
 N7-C50 \\sim N7-C49
 with sigma of 0.04
 N7-C48 \\sim N7-C47
 with sigma of 0.04
 C50-C48 \\sim C49-C47
 with sigma of 0.04
 C41-N7 \\sim C41-N8
 with sigma of 0.02
 C42-N7 \\sim C42-N8
 with sigma of 0.02
 N7-C43 \\sim N8-C43
 with sigma of 0.02
 N7-C44 \\sim N8-C44
 with sigma of 0.02
 N7-C48 \\sim N8-C48
 with sigma of 0.02
 N7-C47 \\sim N8-C47
 with sigma of 0.02
 K2-N7 \\sim K2-N8
 with sigma of 0.04
 C41-C40 \\sim C41-C39
 with sigma of 0.02
 C42-C40 \\sim C42-C39
 with sigma of 0.02
 N6-C40 \\sim N6-C39
 with sigma of 0.04
 C42-C39 \\sim C41-C40
 with sigma of 0.04
3. Rigid body (RIGU) restrains
 All non-hydrogen atoms
 with sigma for 1-2 distances of 0.004 and sigma for 1-3 distances of 0.004
4. Others
 Sof(C42)=Sof(H42A)=Sof(H42B)=Sof(C44)=Sof(H44A)=Sof(H44B)=Sof(C46)=Sof(H46A)=
 Sof(H46B)=Sof(H46C)=Sof(C19)=Sof(H19A)=Sof(H19B)=Sof(H19C)=Sof(C18)=Sof(H18A)=
 Sof(H18B)=1-FVAR(1)
 Sof(C41)=Sof(H41A)=Sof(H41B)=Sof(C43)=Sof(H43A)=Sof(H43B)=Sof(C45)=Sof(H45A)=
 Sof(H45B)=Sof(H45C)=Sof(C17)=Sof(H17A)=Sof(H17B)=Sof(C20)=Sof(H20A)=Sof(H20B)=
 Sof(H20C)=FVAR(1)
 Sof(N8)=1-FVAR(2)
 Sof(N7)=FVAR(2)
 Sof(C39)=Sof(H39A)=Sof(H39B)=1-FVAR(3)
 Sof(C40)=Sof(H40A)=Sof(H40B)=FVAR(3)
 Fixed Sof: C48(0.8) H48A(0.8) H48B(0.8) C50(0.8) H50A(0.8) H50B(0.8)
 H50C(0.8) C47(0.2) H47A(0.2) H47B(0.2) C49(0.2) H49A(0.2) H49B(0.2) H49C(0.2)
5.a Secondary CH2 refined with riding coordinates:
 C12(H12A,H12B), C13(H13A,H13B), C14(H14A,H14B), C38(H38A,H38B), C15(H15A,
 H15B), C41(H41A,H41B), C42(H42A,H42B), C43(H43A,H43B), C44(H44A,H44B),
 C17(H17A,H17B), C18(H18A,H18B), C48(H48A,H48B), C47(H47A,H47B), C40(H40A,H40B),
  C39(H39A,H39B)
5.b Aromatic/amide H refined with riding coordinates:
 C2(H2), C30(H30), C4(H4), C3(H3), C7(H7), C33(H33), C28(H28), C11(H11),
 C8(H8), C29(H29), C34(H34), C37(H37), C35(H35), C9(H9), C36(H36), C10(H10)
5.c Idealised Me refined as rotating group:
 C51(H51A,H51B,H51C), C55(H55A,H55B,H55C), C56(H56A,H56B,H56C), C52(H52A,H52B,
 H52C), C53(H53A,H53B,H53C), C54(H54A,H54B,H54C), C21(H21A,H21B,H21C), C16(H16A,
 H16B,H16C), C22(H22A,H22B,H22C), C23(H23A,H23B,H23C), C24(H24A,H24B,H24C),
 C26(H26A,H26B,H26C), C25(H25A,H25B,H25C), C45(H45A,H45B,H45C), C46(H46A,H46B,
 H46C), C20(H20A,H20B,H20C), C19(H19A,H19B,H19C), C50(H50A,H50B,H50C), C49(H49A,
 H49B,H49C)
;
_olex2_submission_special_instructions 'No special instructions were received'
_oxdiff_exptl_absorpt_empirical_details
;
Empirical correction (ABSPACK) includes:
- Absorption correction using spherical harmonics
- Frame scaling
;

loop_
_space_group_symop_operation_xyz
'x, y, z'
'-x+1/2, -y+1/2, z'
'-y, x+1/2, z+1/2'
'y+1/2, -x, z+1/2'
'-x, -y, -z'
'x-1/2, y-1/2, -z'
'y, -x-1/2, -z-1/2'
'-y-1/2, x, -z-1/2'

loop_
_atom_site_label
_atom_site_type_symbol
_atom_site_fract_x
_atom_site_fract_y
_atom_site_fract_z
_atom_site_U_iso_or_equiv
_atom_site_adp_type
_atom_site_occupancy
_atom_site_site_symmetry_order
_atom_site_calc_flag
_atom_site_refinement_flags_posn
_atom_site_refinement_flags_adp
_atom_site_refinement_flags_occupancy
_atom_site_disorder_assembly
_atom_site_disorder_group
K2 K 0.55917(2) 0.17350(2) 0.49891(4) 0.04101(14) Uani 1 1 d D . . . .
K1 K 0.47731(2) 0.18669(2) 0.74397(4) 0.04245(15) Uani 1 1 d . . . . .
Si2 Si 0.37134(2) 0.22449(2) 0.37091(4) 0.03480(16) Uani 1 1 d . . . . .
Si1 Si 0.38212(2) 0.12823(2) 0.45389(4) 0.03491(16) Uani 1 1 d . . . . .
Al1 Al 0.44342(2) 0.20845(2) 0.52268(5) 0.03184(16) Uani 1 1 d . . . . .
Si3 Si 0.62890(3) 0.15645(3) 0.86114(5) 0.0496(2) Uani 1 1 d . . . . .
Al2 Al 0.57075(3) 0.11567(3) 0.70430(5) 0.0439(2) Uani 1 1 d . . . . .
Si4 Si 0.61201(3) 0.05295(3) 0.85382(6) 0.0589(2) Uani 1 1 d . . . . .
N4 N 0.39599(7) 0.18622(6) 0.44793(13) 0.0321(4) Uani 1 1 d . . . . .
N2 N 0.42170(7) 0.24599(7) 0.61734(14) 0.0359(4) Uani 1 1 d . . . . .
N1 N 0.38659(7) 0.20148(7) 0.79477(14) 0.0380(5) Uani 1 1 d . . . . .
N5 N 0.54960(8) 0.09095(7) 0.40153(15) 0.0435(5) Uani 1 1 d . . . . .
N6 N 0.58725(8) 0.08862(7) 0.59273(16) 0.0441(5) Uani 1 1 d D . . . .
N3 N 0.49552(7) 0.28506(9) 0.75457(14) 0.0562(6) Uani 1 1 d D . . . .
N9 N 0.60992(9) 0.10714(8) 0.80478(16) 0.0526(6) Uani 1 1 d . . . . .
C5 C 0.37747(9) 0.19492(9) 0.88474(18) 0.0411(6) Uani 1 1 d . . . . .
C1 C 0.36487(8) 0.23582(9) 0.74959(17) 0.0397(6) Uani 1 1 d . . . . .
C12 C 0.37386(9) 0.23970(10) 0.64720(17) 0.0414(6) Uani 1 1 d . . . . .
H12A H 0.361755 0.211313 0.617384 0.050 Uiso 1 1 calc R U . . .
H12B H 0.355501 0.266094 0.623419 0.050 Uiso 1 1 calc R U . . .
C51 C 0.37817(10) 0.10740(9) 0.57645(18) 0.0434(6) Uani 1 1 d . . . . .
H51A H 0.408323 0.111139 0.606633 0.065 Uiso 1 1 calc R U . . .
H51B H 0.369329 0.074618 0.577077 0.065 Uiso 1 1 calc R U . . .
H51C H 0.354806 0.125589 0.609524 0.065 Uiso 1 1 calc R U . . .
C31 C 0.55391(9) 0.05090(9) 0.44933(19) 0.0435(6) Uani 1 1 d . . . . .
C13 C 0.43738(10) 0.29393(9) 0.62623(18) 0.0445(6) Uani 1 1 d . . . . .
H13A H 0.411395 0.314587 0.609017 0.053 Uiso 1 1 calc R U . . .
H13B H 0.462596 0.299144 0.581126 0.053 Uiso 1 1 calc R U . . .
C6 C 0.40379(9) 0.15744(10) 0.93144(18) 0.0452(6) Uani 1 1 d . . . . .
C2 C 0.33335(9) 0.26486(10) 0.7939(2) 0.0470(6) Uani 1 1 d . . . . .
H2 H 0.319004 0.289574 0.761384 0.056 Uiso 1 1 calc R U . . .
C27 C 0.54713(10) 0.08908(10) 0.30936(18) 0.0458(6) Uani 1 1 d . . . . .
C14 C 0.45489(8) 0.30843(9) 0.72173(19) 0.0470(6) Uani 1 1 d D . . . .
H14A H 0.461405 0.342106 0.720397 0.056 Uiso 1 1 calc R U . . .
H14B H 0.429631 0.303334 0.766780 0.056 Uiso 1 1 calc R U . . .
C30 C 0.55432(10) 0.00852(10) 0.4053(2) 0.0498(6) Uani 1 1 d . . . . .
H30 H 0.557172 -0.019201 0.440212 0.060 Uiso 1 1 calc R U . . .
C55 C 0.39710(10) 0.28360(9) 0.38323(19) 0.0471(6) Uani 1 1 d . . . . .
H55A H 0.391620 0.295097 0.445874 0.071 Uiso 1 1 calc R U . . .
H55B H 0.382663 0.304645 0.338652 0.071 Uiso 1 1 calc R U . . .
H55C H 0.430516 0.282056 0.371634 0.071 Uiso 1 1 calc R U . . .
C4 C 0.34507(10) 0.22192(10) 0.93199(19) 0.0479(6) Uani 1 1 d . . . . .
H4 H 0.338256 0.215968 0.994972 0.058 Uiso 1 1 calc R U . . .
C3 C 0.32326(10) 0.25724(10) 0.8857(2) 0.0520(7) Uani 1 1 d . . . . .
H3 H 0.301378 0.276292 0.916604 0.062 Uiso 1 1 calc R U . . .
C56 C 0.37960(10) 0.20577(10) 0.24835(17) 0.0462(6) Uani 1 1 d . . . . .
H56A H 0.412785 0.204486 0.234250 0.069 Uiso 1 1 calc R U . . .
H56B H 0.364459 0.228015 0.207125 0.069 Uiso 1 1 calc R U . . .
H56C H 0.365880 0.175029 0.239536 0.069 Uiso 1 1 calc R U . . .
C32 C 0.54395(11) 0.13431(10) 0.26101(18) 0.0502(7) Uani 1 1 d . . . . .
C7 C 0.41640(10) 0.11743(10) 0.88341(19) 0.0488(6) Uani 1 1 d . . . . .
H7 H 0.407953 0.114090 0.820457 0.059 Uiso 1 1 calc R U . . .
C52 C 0.42583(10) 0.09129(9) 0.3941(2) 0.0485(6) Uani 1 1 d . . . . .
H52A H 0.427246 0.099847 0.328816 0.073 Uiso 1 1 calc R U . . .
H52B H 0.416920 0.058649 0.399756 0.073 Uiso 1 1 calc R U . . .
H52C H 0.456306 0.095975 0.422476 0.073 Uiso 1 1 calc R U . . .
C38 C 0.55646(11) 0.05377(9) 0.55328(19) 0.0498(7) Uani 1 1 d . . . . .
H38A H 0.524801 0.059649 0.576832 0.060 Uiso 1 1 calc R U . . .
H38B H 0.566196 0.023081 0.576819 0.060 Uiso 1 1 calc R U . . .
C15 C 0.50636(10) 0.29891(11) 0.84706(16) 0.0537(7) Uani 1 1 d D . . . .
H15A H 0.501875 0.332809 0.852564 0.064 Uiso 1 1 calc R U . . .
H15B H 0.539463 0.292261 0.859171 0.064 Uiso 1 1 calc R U . . .
C53 C 0.32459(10) 0.11376(10) 0.3997(2) 0.0504(7) Uani 1 1 d . . . . .
H53A H 0.299627 0.128163 0.435493 0.076 Uiso 1 1 calc R U . . .
H53B H 0.320347 0.080070 0.399200 0.076 Uiso 1 1 calc R U . . .
H53C H 0.323849 0.125520 0.336373 0.076 Uiso 1 1 calc R U . . .
C54 C 0.30769(9) 0.23350(11) 0.3892(2) 0.0532(7) Uani 1 1 d . . . . .
H54A H 0.291403 0.203953 0.381554 0.080 Uiso 1 1 calc R U . . .
H54B H 0.296032 0.255903 0.344079 0.080 Uiso 1 1 calc R U . . .
H54C H 0.302363 0.245345 0.451667 0.080 Uiso 1 1 calc R U . . .
C33 C 0.51539(10) 0.16976(10) 0.29430(19) 0.0481(6) Uani 1 1 d . . . . .
H33 H 0.496467 0.164207 0.346748 0.058 Uiso 1 1 calc R U . . .
C21 C 0.57852(11) 0.19322(10) 0.8967(2) 0.0560(7) Uani 1 1 d . . . . .
H21A H 0.563132 0.205535 0.841675 0.084 Uiso 1 1 calc R U . . .
H21B H 0.589544 0.218942 0.934957 0.084 Uiso 1 1 calc R U . . .
H21C H 0.556526 0.174416 0.932052 0.084 Uiso 1 1 calc R U . . .
C28 C 0.54738(11) 0.04720(11) 0.2614(2) 0.0574(7) Uani 1 1 d . . . . .
H28 H 0.545405 0.046697 0.196011 0.069 Uiso 1 1 calc R U . . .
C11 C 0.41716(11) 0.16142(12) 1.0232(2) 0.0581(8) Uani 1 1 d . . . . .
H11 H 0.409058 0.188452 1.056932 0.070 Uiso 1 1 calc R U . . .
C16 C 0.47699(11) 0.27471(11) 0.9206(2) 0.0558(7) Uani 1 1 d . . . . .
H16A H 0.444075 0.279855 0.907536 0.084 Uiso 1 1 calc R U . . .
H16B H 0.484565 0.287393 0.981419 0.084 Uiso 1 1 calc R U . . .
H16C H 0.483539 0.241394 0.919831 0.084 Uiso 1 1 calc R U . . .
C8 C 0.44114(12) 0.08258(12) 0.9269(2) 0.0630(8) Uani 1 1 d . . . . .
H8 H 0.449458 0.055417 0.893786 0.076 Uiso 1 1 calc R U . . .
C29 C 0.55058(12) 0.00650(11) 0.3110(2) 0.0587(8) Uani 1 1 d . . . . .
H29 H 0.550202 -0.022567 0.280251 0.070 Uiso 1 1 calc R U . . .
C22 C 0.66770(12) 0.19352(13) 0.7885(2) 0.0655(8) Uani 1 1 d . . . . .
H22A H 0.693094 0.174632 0.763987 0.098 Uiso 1 1 calc R U . . .
H22B H 0.680445 0.218655 0.826180 0.098 Uiso 1 1 calc R U . . .
H22C H 0.649864 0.206662 0.737282 0.098 Uiso 1 1 calc R U . . .
C34 C 0.51425(12) 0.21257(11) 0.2523(2) 0.0573(7) Uani 1 1 d . . . . .
H34 H 0.494355 0.236110 0.275299 0.069 Uiso 1 1 calc R U . . .
C37 C 0.57104(13) 0.14348(12) 0.1846(2) 0.0673(9) Uani 1 1 d . . . . .
H37 H 0.590422 0.119843 0.160311 0.081 Uiso 1 1 calc R U . . .
C23 C 0.66390(13) 0.14418(14) 0.9676(2) 0.0684(9) Uani 1 1 d . . . . .
H23A H 0.645261 0.126012 1.011009 0.103 Uiso 1 1 calc R U . . .
H23B H 0.672982 0.173487 0.996580 0.103 Uiso 1 1 calc R U . . .
H23C H 0.691728 0.126643 0.950808 0.103 Uiso 1 1 calc R U . . .
C35 C 0.54203(14) 0.22126(13) 0.1767(2) 0.0721(10) Uani 1 1 d . . . . .
H35 H 0.541680 0.250869 0.148131 0.087 Uiso 1 1 calc R U . . .
C9 C 0.45378(14) 0.08729(14) 1.0187(2) 0.0717(10) Uani 1 1 d . . . . .
H9 H 0.470531 0.063272 1.048634 0.086 Uiso 1 1 calc R U . . .
C36 C 0.57031(16) 0.18663(14) 0.1431(2) 0.0805(11) Uani 1 1 d . . . . .
H36 H 0.589410 0.192455 0.091005 0.097 Uiso 1 1 calc R U . . .
C10 C 0.44209(14) 0.12660(14) 1.0662(2) 0.0715(9) Uani 1 1 d . . . . .
H10 H 0.451114 0.129992 1.128834 0.086 Uiso 1 1 calc R U . . .
C24 C 0.57817(16) 0.04930(14) 0.9626(3) 0.0838(11) Uani 1 1 d . . . . .
H24A H 0.586804 0.075046 1.003188 0.126 Uiso 1 1 calc R U . . .
H24B H 0.584869 0.019843 0.993477 0.126 Uiso 1 1 calc R U . . .
H24C H 0.545010 0.051087 0.948543 0.126 Uiso 1 1 calc R U . . .
C26 C 0.5873(2) 0.00944(12) 0.7758(3) 0.1114(19) Uani 1 1 d . . . . .
H26A H 0.554346 0.016105 0.765842 0.167 Uiso 1 1 calc R U . . .
H26B H 0.590610 -0.021422 0.803150 0.167 Uiso 1 1 calc R U . . .
H26C H 0.603635 0.010399 0.716580 0.167 Uiso 1 1 calc R U . . .
C25 C 0.67333(17) 0.03499(17) 0.8808(4) 0.1115(17) Uani 1 1 d . . . . .
H25A H 0.692128 0.036678 0.824653 0.167 Uiso 1 1 calc R U . . .
H25B H 0.673448 0.003143 0.904282 0.167 Uiso 1 1 calc R U . . .
H25C H 0.686283 0.055805 0.927568 0.167 Uiso 1 1 calc R U . . .
H H 0.4694(8) 0.1671(9) 0.5764(17) 0.036(6) Uiso 1 1 d . . . . .
HA H 0.5705(10) 0.1692(10) 0.687(2) 0.054(8) Uiso 1 1 d . . . . .
HB H 0.4833(9) 0.2331(9) 0.4724(18) 0.041(7) Uiso 1 1 d . . . . .
HC H 0.5193(10) 0.1014(10) 0.725(2) 0.055(8) Uiso 1 1 d . . . . .
C41 C 0.65587(17) 0.09553(16) 0.4910(3) 0.0504(12) Uani 0.622(5) 1 d D . P A 1
H41A H 0.689194 0.087399 0.490029 0.060 Uiso 0.622(5) 1 calc R U P A 1
H41B H 0.640727 0.078195 0.440383 0.060 Uiso 0.622(5) 1 calc R U P A 1
C42 C 0.6666(3) 0.1215(3) 0.5593(5) 0.053(2) Uani 0.378(5) 1 d D . P A 2
H42A H 0.699099 0.111135 0.552534 0.063 Uiso 0.378(5) 1 calc R U P A 2
H42B H 0.663114 0.135293 0.621462 0.063 Uiso 0.378(5) 1 calc R U P A 2
N7 N 0.6516(3) 0.14368(17) 0.4722(6) 0.0519(17) Uani 0.615(17) 1 d D . P A 1
C43 C 0.6716(2) 0.1741(3) 0.5383(5) 0.0650(16) Uani 0.622(5) 1 d D . P A 1
H43A H 0.655638 0.168995 0.597813 0.078 Uiso 0.622(5) 1 calc R U P A 1
H43B H 0.664956 0.206257 0.518852 0.078 Uiso 0.622(5) 1 calc R U P A 1
C45 C 0.7238(2) 0.1700(3) 0.5551(5) 0.090(2) Uani 0.622(5) 1 d D . P A 1
H45A H 0.731629 0.137790 0.569331 0.135 Uiso 0.622(5) 1 calc R U P A 1
H45B H 0.732542 0.189878 0.607137 0.135 Uiso 0.622(5) 1 calc R U P A 1
H45C H 0.740551 0.179901 0.499772 0.135 Uiso 0.622(5) 1 calc R U P A 1
C44 C 0.6735(4) 0.2035(4) 0.5237(8) 0.072(3) Uani 0.378(5) 1 d D . P A 2
H44A H 0.659070 0.207907 0.584941 0.087 Uiso 0.378(5) 1 calc R U P A 2
H44B H 0.662522 0.229031 0.483679 0.087 Uiso 0.378(5) 1 calc R U P A 2
C46 C 0.7256(5) 0.2088(5) 0.5351(11) 0.103(4) Uani 0.378(5) 1 d D . P A 2
H46A H 0.736799 0.186493 0.580884 0.155 Uiso 0.378(5) 1 calc R U P A 2
H46B H 0.732696 0.240342 0.555843 0.155 Uiso 0.378(5) 1 calc R U P A 2
H46C H 0.740926 0.203027 0.475882 0.155 Uiso 0.378(5) 1 calc R U P A 2
C17 C 0.53562(14) 0.2837(2) 0.6982(3) 0.0488(13) Uani 0.622(5) 1 d D . P A 1
H17A H 0.528298 0.268004 0.639251 0.059 Uiso 0.622(5) 1 calc R U P A 1
H17B H 0.560299 0.265843 0.729532 0.059 Uiso 0.622(5) 1 calc R U P A 1
C20 C 0.5526(2) 0.3329(2) 0.6789(4) 0.0617(15) Uani 0.622(5) 1 d D . P A 1
H20A H 0.581877 0.331546 0.644683 0.093 Uiso 0.622(5) 1 calc R U P A 1
H20B H 0.557540 0.349133 0.737447 0.093 Uiso 0.622(5) 1 calc R U P A 1
H20C H 0.529417 0.349476 0.642350 0.093 Uiso 0.622(5) 1 calc R U P A 1
C19 C 0.5806(3) 0.2842(3) 0.6894(6) 0.054(2) Uani 0.378(5) 1 d D . P A 2
H19A H 0.593378 0.286598 0.751829 0.080 Uiso 0.378(5) 1 calc R U P A 2
H19B H 0.602410 0.297682 0.645218 0.080 Uiso 0.378(5) 1 calc R U P A 2
H19C H 0.575328 0.251543 0.674242 0.080 Uiso 0.378(5) 1 calc R U P A 2
C18 C 0.5361(3) 0.3096(4) 0.6850(7) 0.049(2) Uani 0.378(5) 1 d D . P A 2
H18A H 0.524688 0.309668 0.620616 0.059 Uiso 0.378(5) 1 calc R U P A 2
H18B H 0.541129 0.342161 0.703950 0.059 Uiso 0.378(5) 1 calc R U P A 2
C48 C 0.6693(5) 0.1527(4) 0.3788(5) 0.069(2) Uani 0.8 1 d D . P A 1
H48A H 0.655324 0.129648 0.336696 0.083 Uiso 0.8 1 calc R U P A 1
H48B H 0.703165 0.146972 0.379349 0.083 Uiso 0.8 1 calc R U P A 1
C50 C 0.6614(3) 0.1996(2) 0.3388(5) 0.0868(19) Uani 0.8 1 d D . P A 1
H50A H 0.628131 0.206439 0.338856 0.130 Uiso 0.8 1 calc R U P A 1
H50B H 0.673054 0.200346 0.275315 0.130 Uiso 0.8 1 calc R U P A 1
H50C H 0.677756 0.222823 0.375751 0.130 Uiso 0.8 1 calc R U P A 1
C47 C 0.6711(15) 0.1454(12) 0.402(2) 0.046(5) Uani 0.2 1 d D . P A 2
H47A H 0.657096 0.114858 0.388043 0.056 Uiso 0.2 1 calc R U P A 2
H47B H 0.705056 0.140801 0.405997 0.056 Uiso 0.2 1 calc R U P A 2
C49 C 0.6614(8) 0.1773(6) 0.3220(17) 0.053(4) Uani 0.2 1 d D . P A 2
H49A H 0.628406 0.185129 0.321031 0.080 Uiso 0.2 1 calc R U P A 2
H49B H 0.669802 0.161757 0.264222 0.080 Uiso 0.2 1 calc R U P A 2
H49C H 0.679786 0.205623 0.328732 0.080 Uiso 0.2 1 calc R U P A 2
N8 N 0.6558(5) 0.1592(5) 0.4847(11) 0.057(3) Uani 0.385(17) 1 d D . P A 2
C40 C 0.6359(3) 0.0792(4) 0.5801(10) 0.055(2) Uani 0.71(3) 1 d D . P A 1
H40A H 0.640853 0.045386 0.584880 0.065 Uiso 0.71(3) 1 calc R U P A 1
H40B H 0.653260 0.094040 0.631091 0.065 Uiso 0.71(3) 1 calc R U P A 1
C39 C 0.6352(7) 0.0809(9) 0.551(2) 0.050(5) Uani 0.29(3) 1 d D . P A 2
H39A H 0.649864 0.053995 0.581583 0.059 Uiso 0.29(3) 1 calc R U P A 2
H39B H 0.631618 0.073167 0.484766 0.059 Uiso 0.29(3) 1 calc R U P A 2

loop_
_atom_site_aniso_label
_atom_site_aniso_U_11
_atom_site_aniso_U_22
_atom_site_aniso_U_33
_atom_site_aniso_U_23
_atom_site_aniso_U_13
_atom_site_aniso_U_12
K2 0.0422(3) 0.0391(3) 0.0418(3) -0.0001(2) 0.0026(2) 0.0077(2)
K1 0.0392(3) 0.0511(3) 0.0370(3) -0.0043(2) -0.0027(2) 0.0099(2)
Si2 0.0357(3) 0.0378(3) 0.0309(3) 0.0047(3) -0.0019(3) 0.0042(3)
Si1 0.0387(3) 0.0330(3) 0.0330(3) 0.0009(3) 0.0003(3) -0.0008(3)
Al1 0.0334(3) 0.0317(3) 0.0305(3) -0.0004(3) -0.0011(3) 0.0039(3)
Si3 0.0516(4) 0.0543(4) 0.0427(4) -0.0009(3) -0.0070(3) 0.0081(4)
Al2 0.0527(5) 0.0357(4) 0.0434(4) -0.0003(3) -0.0069(3) 0.0085(3)
Si4 0.0773(6) 0.0504(5) 0.0489(4) 0.0067(4) -0.0034(4) 0.0226(4)
N4 0.0349(10) 0.0324(10) 0.0290(9) 0.0022(8) 0.0003(8) 0.0028(8)
N2 0.0347(10) 0.0349(10) 0.0381(10) -0.0046(8) -0.0015(8) 0.0046(8)
N1 0.0350(10) 0.0420(11) 0.0371(10) -0.0092(9) -0.0014(8) 0.0009(9)
N5 0.0473(12) 0.0426(12) 0.0406(11) -0.0020(9) 0.0032(10) 0.0044(10)
N6 0.0462(12) 0.0363(11) 0.0499(12) -0.0018(9) -0.0017(10) 0.0082(9)
N3 0.0424(12) 0.0700(16) 0.0561(14) -0.0234(12) -0.0052(11) 0.0113(12)
N9 0.0601(14) 0.0517(13) 0.0459(13) 0.0023(10) -0.0103(11) 0.0140(11)
C5 0.0387(13) 0.0441(14) 0.0405(13) -0.0108(11) 0.0036(10) -0.0066(11)
C1 0.0325(12) 0.0436(13) 0.0428(13) -0.0125(11) 0.0011(10) -0.0002(10)
C12 0.0365(12) 0.0470(14) 0.0406(13) -0.0075(11) -0.0041(10) 0.0094(11)
C51 0.0506(15) 0.0377(13) 0.0418(14) 0.0080(11) 0.0042(11) -0.0012(12)
C31 0.0439(14) 0.0396(13) 0.0468(14) -0.0013(11) 0.0040(11) 0.0026(11)
C13 0.0518(15) 0.0350(13) 0.0467(14) -0.0047(11) -0.0030(12) 0.0061(11)
C6 0.0428(14) 0.0510(15) 0.0418(13) -0.0030(11) 0.0057(11) -0.0050(12)
C2 0.0418(14) 0.0452(14) 0.0539(15) -0.0112(12) 0.0045(12) 0.0046(12)
C27 0.0463(15) 0.0483(14) 0.0428(14) -0.0031(11) 0.0067(11) 0.0059(12)
C14 0.0461(14) 0.0401(14) 0.0548(16) -0.0135(12) -0.0020(12) 0.0031(12)
C30 0.0548(16) 0.0398(14) 0.0548(16) -0.0038(12) 0.0055(13) 0.0051(12)
C55 0.0564(16) 0.0384(14) 0.0466(15) 0.0096(11) -0.0089(12) 0.0046(12)
C4 0.0495(15) 0.0500(15) 0.0444(14) -0.0125(12) 0.0125(12) -0.0057(12)
C3 0.0475(15) 0.0508(16) 0.0577(16) -0.0160(13) 0.0153(13) 0.0018(13)
C56 0.0567(16) 0.0496(15) 0.0323(12) 0.0046(11) -0.0024(11) 0.0012(13)
C32 0.0587(17) 0.0547(16) 0.0372(13) -0.0002(12) 0.0022(12) 0.0029(13)
C7 0.0538(16) 0.0525(16) 0.0401(14) -0.0027(12) 0.0017(12) 0.0022(13)
C52 0.0608(17) 0.0352(13) 0.0496(15) -0.0044(11) 0.0078(13) 0.0008(12)
C38 0.0676(18) 0.0366(13) 0.0451(14) 0.0027(11) -0.0015(13) 0.0015(13)
C15 0.0419(15) 0.0589(17) 0.0604(17) -0.0177(14) -0.0040(13) 0.0021(13)
C53 0.0518(16) 0.0513(16) 0.0481(15) 0.0036(13) -0.0065(13) -0.0106(13)
C54 0.0414(15) 0.0623(18) 0.0560(17) 0.0180(14) -0.0001(12) 0.0115(13)
C33 0.0530(16) 0.0516(15) 0.0396(14) 0.0007(12) 0.0009(12) 0.0017(13)
C21 0.0629(18) 0.0500(16) 0.0552(17) -0.0083(13) -0.0044(14) 0.0041(14)
C28 0.071(2) 0.0588(17) 0.0427(15) -0.0097(13) 0.0098(14) 0.0070(15)
C11 0.0674(19) 0.0679(19) 0.0391(14) -0.0062(13) 0.0049(13) 0.0003(16)
C16 0.0517(16) 0.0566(17) 0.0592(18) -0.0120(14) -0.0049(14) 0.0038(14)
C8 0.078(2) 0.0580(18) 0.0535(17) -0.0012(14) 0.0044(16) 0.0144(16)
C29 0.076(2) 0.0466(16) 0.0530(16) -0.0118(13) 0.0074(15) 0.0065(15)
C22 0.065(2) 0.077(2) 0.0548(18) -0.0053(16) -0.0029(15) -0.0044(17)
C34 0.0681(19) 0.0537(17) 0.0500(16) 0.0043(13) -0.0024(14) 0.0044(15)
C37 0.090(2) 0.068(2) 0.0440(16) 0.0049(15) 0.0185(16) 0.0119(18)
C23 0.069(2) 0.080(2) 0.0555(18) 0.0025(17) -0.0144(16) 0.0123(18)
C35 0.101(3) 0.064(2) 0.0510(18) 0.0163(16) 0.0074(18) 0.0048(19)
C9 0.086(2) 0.079(2) 0.0495(17) 0.0126(16) -0.0002(17) 0.019(2)
C36 0.111(3) 0.078(2) 0.0517(19) 0.0144(17) 0.027(2) 0.006(2)
C10 0.088(2) 0.087(2) 0.0392(16) 0.0014(16) -0.0033(16) 0.010(2)
C24 0.111(3) 0.067(2) 0.074(2) 0.0001(19) 0.015(2) -0.016(2)
C26 0.224(6) 0.0388(18) 0.071(2) 0.0068(17) -0.032(3) 0.009(3)
C25 0.109(4) 0.093(3) 0.132(4) 0.029(3) 0.003(3) 0.057(3)
C41 0.045(2) 0.060(3) 0.047(3) -0.009(2) 0.002(2) 0.018(2)
C42 0.048(4) 0.059(4) 0.051(4) -0.001(3) 0.002(3) 0.015(3)
N7 0.047(3) 0.050(4) 0.059(3) -0.001(3) 0.011(2) 0.007(3)
C43 0.061(3) 0.065(4) 0.069(4) -0.018(4) 0.015(3) 0.005(3)
C45 0.061(3) 0.118(6) 0.090(5) -0.044(5) 0.004(3) -0.005(4)
C44 0.088(6) 0.055(5) 0.073(6) -0.006(5) 0.010(5) -0.006(5)
C46 0.104(7) 0.094(9) 0.112(10) -0.010(8) 0.007(7) -0.033(7)
C17 0.052(3) 0.044(3) 0.051(3) -0.003(2) 0.005(2) 0.004(2)
C20 0.061(4) 0.068(4) 0.056(3) 0.000(3) 0.010(3) -0.012(3)
C19 0.047(4) 0.056(5) 0.058(5) 0.010(4) 0.009(3) -0.002(3)
C18 0.048(5) 0.041(5) 0.059(5) -0.011(5) 0.010(4) 0.003(4)
C48 0.064(4) 0.076(5) 0.067(4) -0.011(3) 0.022(4) -0.002(4)
C50 0.091(4) 0.087(5) 0.082(4) 0.022(4) 0.018(3) -0.006(4)
C47 0.038(10) 0.035(8) 0.066(8) 0.013(7) 0.014(9) -0.003(7)
C49 0.059(10) 0.024(8) 0.077(10) 0.017(9) 0.001(8) 0.002(8)
N8 0.062(6) 0.035(6) 0.074(7) 0.009(5) 0.017(5) 0.011(4)
C40 0.055(3) 0.054(4) 0.054(6) -0.003(4) -0.004(3) 0.019(2)
C39 0.052(5) 0.045(6) 0.052(12) 0.011(8) -0.003(7) 0.016(4)

loop_
_atom_type_symbol
_atom_type_description
_atom_type_scat_dispersion_real
_atom_type_scat_dispersion_imag
_atom_type_scat_source
C C 0.0181 0.0091 'International Tables Vol C Tables 4.2.6.8 and 6.1.1.4'
H H 0.0000 0.0000 'International Tables Vol C Tables 4.2.6.8 and 6.1.1.4'
Al Al 0.2130 0.2455 'International Tables Vol C Tables 4.2.6.8 and 6.1.1.4'
K K 0.3868 1.0657 'International Tables Vol C Tables 4.2.6.8 and 6.1.1.4'
N N 0.0311 0.0180 'International Tables Vol C Tables 4.2.6.8 and 6.1.1.4'
Si Si 0.2541 0.3302 'International Tables Vol C Tables 4.2.6.8 and 6.1.1.4'

loop_
_geom_angle_atom_site_label_1
_geom_angle_atom_site_label_2
_geom_angle_atom_site_label_3
_geom_angle
_geom_angle_site_symmetry_1
_geom_angle_site_symmetry_3
_geom_angle_publ_flag
K1 K2 H 34.1(5) . . ?
K1 K2 HA 41.1(6) . . ?
K1 K2 HB 68.3(5) . . ?
Al1 K2 K1 50.775(15) . . ?
Al1 K2 H 26.8(5) . . ?
Al1 K2 HA 91.7(6) . . ?
Al1 K2 HB 25.2(5) . . ?
Al2 K2 K1 51.440(17) . . ?
Al2 K2 Al1 98.47(2) . . ?
Al2 K2 H 73.3(5) . . ?
Al2 K2 HA 26.5(6) . . ?
Al2 K2 HB 119.5(5) . . ?
N5 K2 K1 116.25(5) . . ?
N5 K2 Al1 101.63(5) . . ?
N5 K2 Al2 91.94(5) . . ?
N5 K2 N6 62.97(6) . . ?
N5 K2 C33 57.72(7) . . ?
N5 K2 H 93.1(5) . . ?
N5 K2 HA 118.4(6) . . ?
N5 K2 HB 112.1(5) . . ?
N5 K2 N7 76.33(14) . . ?
N5 K2 N8 86.3(4) . . ?
N6 K2 K1 80.84(5) . . ?
N6 K2 Al1 117.41(5) . . ?
N6 K2 Al2 32.80(5) . . ?
N6 K2 C33 120.64(7) . . ?
N6 K2 H 90.8(5) . . ?
N6 K2 HA 57.7(6) . . ?
N6 K2 HB 142.6(5) . . ?
C33 K2 K1 123.36(5) . . ?
C33 K2 Al1 74.16(5) . . ?
C33 K2 Al2 145.11(6) . . ?
C33 K2 H 90.3(5) . . ?
C33 K2 HA 163.2(6) . . ?
C33 K2 HB 65.8(5) . . ?
H K2 HA 73.3(8) . . ?
H K2 HB 51.8(7) . . ?
HA K2 HB 104.9(8) . . ?
N7 K2 K1 131.34(16) . . ?
N7 K2 Al1 177.52(16) . . ?
N7 K2 Al2 83.07(15) . . ?
N7 K2 N6 63.04(14) . . ?
N7 K2 C33 103.46(17) . . ?
N7 K2 H 153.8(5) . . ?
N7 K2 HA 90.6(6) . . ?
N7 K2 HB 154.4(5) . . ?
N8 K2 K1 128.1(3) . . ?
N8 K2 Al1 171.5(3) . . ?
N8 K2 Al2 84.0(3) . . ?
N8 K2 N6 68.7(3) . . ?
N8 K2 C33 108.3(3) . . ?
N8 K2 H 157.3(6) . . ?
N8 K2 HA 87.0(7) . . ?
N8 K2 HB 148.0(6) . . ?
K2 K1 H 39.2(6) . . ?
K2 K1 HA 39.2(6) . . ?
K2 K1 HC 66.2(6) . . ?
Al1 K1 K2 52.728(15) . . ?
Al1 K1 Al2 100.21(2) . . ?
Al1 K1 H 26.3(6) . . ?
Al1 K1 HA 91.7(6) . . ?
Al1 K1 HC 101.4(6) . . ?
Al2 K1 K2 51.342(17) . . ?
Al2 K1 H 77.0(6) . . ?
Al2 K1 HA 26.8(6) . . ?
Al2 K1 HC 26.6(6) . . ?
N2 K1 K2 80.60(4) . . ?
N2 K1 Al1 32.90(4) . . ?
N2 K1 Al2 131.47(4) . . ?
N2 K1 C7 115.67(7) . . ?
N2 K1 H 58.8(6) . . ?
N2 K1 HA 115.4(6) . . ?
N2 K1 HC 133.5(6) . . ?
N1 K1 K2 139.47(5) . . ?
N1 K1 Al1 87.17(5) . . ?
N1 K1 Al2 152.10(5) . . ?
N1 K1 N2 64.13(6) . . ?
N1 K1 N3 90.37(6) . . ?
N1 K1 C7 55.31(7) . . ?
N1 K1 H 102.0(6) . . ?
N1 K1 HA 178.1(6) . . ?
N1 K1 HC 125.6(6) . . ?
N3 K1 K2 91.78(5) . . ?
N3 K1 Al1 85.49(4) . . ?
N3 K1 Al2 116.87(5) . . ?
N3 K1 N2 64.32(5) . . ?
N3 K1 C7 130.58(7) . . ?
N3 K1 H 106.8(6) . . ?
N3 K1 HA 91.0(6) . . ?
N3 K1 HC 143.3(6) . . ?
C7 K1 K2 137.62(5) . . ?
C7 K1 Al1 121.88(5) . . ?
C7 K1 Al2 99.05(5) . . ?
C7 K1 H 113.8(6) . . ?
C7 K1 HA 124.4(6) . . ?
C7 K1 HC 75.9(6) . . ?
H K1 HA 76.4(8) . . ?
H K1 HC 75.1(8) . . ?
HA K1 HC 53.1(8) . . ?
N4 Si2 C55 111.00(11) . . ?
N4 Si2 C56 112.19(11) . . ?
N4 Si2 C54 113.67(11) . . ?
C55 Si2 C56 107.65(13) . . ?
C55 Si2 C54 104.45(14) . . ?
C56 Si2 C54 107.42(14) . . ?
N4 Si1 C51 111.85(11) . . ?
N4 Si1 C52 112.01(11) . . ?
N4 Si1 C53 113.53(11) . . ?
C51 Si1 C53 105.65(13) . . ?
C52 Si1 C51 107.31(13) . . ?
C52 Si1 C53 106.01(14) . . ?
K2 Al1 H 52.5(9) . . ?
K2 Al1 HB 51.1(10) . . ?
K1 Al1 K2 76.498(18) . . ?
K1 Al1 H 43.5(9) . . ?
K1 Al1 HB 108.5(10) . . ?
N4 Al1 K2 122.99(6) . . ?
N4 Al1 K1 134.06(6) . . ?
N4 Al1 H 111.7(9) . . ?
N4 Al1 HB 115.7(10) . . ?
N2 Al1 K2 124.18(7) . . ?
N2 Al1 K1 60.60(6) . . ?
N2 Al1 N4 112.55(9) . . ?
N2 Al1 H 103.4(9) . . ?
N2 Al1 HB 109.5(10) . . ?
H Al1 HB 102.9(13) . . ?
N9 Si3 C21 110.52(13) . . ?
N9 Si3 C22 113.15(14) . . ?
N9 Si3 C23 113.80(15) . . ?
C21 Si3 C22 107.18(16) . . ?
C21 Si3 C23 107.33(15) . . ?
C22 Si3 C23 104.39(17) . . ?
K2 Al2 K1 77.22(2) . . ?
K2 Al2 HA 51.6(11) . . ?
K2 Al2 HC 101.7(11) . . ?
K1 Al2 HA 55.6(11) . . ?
K1 Al2 HC 51.8(11) . . ?
N6 Al2 K2 58.22(7) . . ?
N6 Al2 K1 126.69(7) . . ?
N6 Al2 N9 118.07(11) . . ?
N6 Al2 HA 105.9(11) . . ?
N6 Al2 HC 107.5(11) . . ?
N9 Al2 K2 143.46(9) . . ?
N9 Al2 K1 115.13(8) . . ?
N9 Al2 HA 105.1(11) . . ?
N9 Al2 HC 112.9(11) . . ?
HA Al2 HC 106.6(15) . . ?
N9 Si4 C24 112.61(16) . . ?
N9 Si4 C26 110.71(15) . . ?
N9 Si4 C25 111.65(19) . . ?
C24 Si4 C25 107.5(2) . . ?
C26 Si4 C24 106.3(2) . . ?
C26 Si4 C25 107.8(3) . . ?
Si2 N4 Al1 117.41(11) . . ?
Si1 N4 Si2 123.96(12) . . ?
Si1 N4 Al1 118.47(10) . . ?
Al1 N2 K1 86.49(7) . . ?
C12 N2 K1 104.79(14) . . ?
C12 N2 Al1 117.79(16) . . ?
C12 N2 C13 112.6(2) . . ?
C13 N2 K1 108.82(14) . . ?
C13 N2 Al1 120.85(17) . . ?
C5 N1 K1 115.09(16) . . ?
C1 N1 K1 115.31(16) . . ?
C1 N1 C5 119.1(2) . . ?
C31 N5 K2 117.51(17) . . ?
C27 N5 K2 123.09(18) . . ?
C27 N5 C31 118.8(2) . . ?
Al2 N6 K2 88.99(8) . . ?
C38 N6 K2 103.11(15) . . ?
C38 N6 Al2 118.35(18) . . ?
C38 N6 C39 107.2(11) . . ?
C40 N6 K2 111.6(5) . . ?
C40 N6 Al2 116.0(6) . . ?
C40 N6 C38 114.5(6) . . ?
C39 N6 K2 100.9(11) . . ?
C39 N6 Al2 129.7(12) . . ?
C14 N3 K1 107.19(16) . . ?
C14 N3 C15 111.0(2) . . ?
C14 N3 C18 99.8(4) . . ?
C15 N3 K1 111.29(19) . . ?
C15 N3 C18 106.8(4) . . ?
C17 N3 K1 95.2(3) . . ?
C17 N3 C14 119.3(3) . . ?
C17 N3 C15 111.7(3) . . ?
C18 N3 K1 120.2(3) . . ?
Si3 N9 Al2 116.97(13) . . ?
Si4 N9 Si3 122.80(14) . . ?
Si4 N9 Al2 117.75(15) . . ?
N1 C5 C6 116.4(2) . . ?
N1 C5 C4 121.9(3) . . ?
C4 C5 C6 121.7(2) . . ?
N1 C1 C12 117.0(2) . . ?
N1 C1 C2 121.5(2) . . ?
C2 C1 C12 121.4(2) . . ?
N2 C12 C1 117.6(2) . . ?
N2 C12 H12A 107.9 . . ?
N2 C12 H12B 107.9 . . ?
C1 C12 H12A 107.9 . . ?
C1 C12 H12B 107.9 . . ?
H12A C12 H12B 107.2 . . ?
Si1 C51 H51A 109.5 . . ?
Si1 C51 H51B 109.5 . . ?
Si1 C51 H51C 109.5 . . ?
H51A C51 H51B 109.5 . . ?
H51A C51 H51C 109.5 . . ?
H51B C51 H51C 109.5 . . ?
N5 C31 C30 121.4(3) . . ?
N5 C31 C38 117.9(2) . . ?
C30 C31 C38 120.6(2) . . ?
N2 C13 H13A 108.3 . . ?
N2 C13 H13B 108.3 . . ?
N2 C13 C14 116.1(2) . . ?
H13A C13 H13B 107.4 . . ?
C14 C13 H13A 108.3 . . ?
C14 C13 H13B 108.3 . . ?
C7 C6 C5 120.5(2) . . ?
C11 C6 C5 121.2(3) . . ?
C11 C6 C7 118.2(3) . . ?
C1 C2 H2 120.4 . . ?
C3 C2 C1 119.1(3) . . ?
C3 C2 H2 120.4 . . ?
N5 C27 C32 116.1(2) . . ?
N5 C27 C28 122.2(3) . . ?
C28 C27 C32 121.8(3) . . ?
N3 C14 C13 116.2(2) . . ?
N3 C14 H14A 108.2 . . ?
N3 C14 H14B 108.2 . . ?
C13 C14 H14A 108.2 . . ?
C13 C14 H14B 108.2 . . ?
H14A C14 H14B 107.4 . . ?
C31 C30 H30 120.1 . . ?
C29 C30 C31 119.8(3) . . ?
C29 C30 H30 120.1 . . ?
Si2 C55 H55A 109.5 . . ?
Si2 C55 H55B 109.5 . . ?
Si2 C55 H55C 109.5 . . ?
H55A C55 H55B 109.5 . . ?
H55A C55 H55C 109.5 . . ?
H55B C55 H55C 109.5 . . ?
C5 C4 H4 120.6 . . ?
C3 C4 C5 118.7(3) . . ?
C3 C4 H4 120.6 . . ?
C2 C3 H3 120.2 . . ?
C4 C3 C2 119.6(3) . . ?
C4 C3 H3 120.2 . . ?
Si2 C56 H56A 109.5 . . ?
Si2 C56 H56B 109.5 . . ?
Si2 C56 H56C 109.5 . . ?
H56A C56 H56B 109.5 . . ?
H56A C56 H56C 109.5 . . ?
H56B C56 H56C 109.5 . . ?
C33 C32 C27 121.1(2) . . ?
C37 C32 C27 120.8(3) . . ?
C37 C32 C33 118.0(3) . . ?
K1 C7 H7 67.3 . . ?
C6 C7 K1 86.81(17) . . ?
C6 C7 H7 119.7 . . ?
C8 C7 K1 116.0(2) . . ?
C8 C7 C6 120.5(3) . . ?
C8 C7 H7 119.7 . . ?
Si1 C52 H52A 109.5 . . ?
Si1 C52 H52B 109.5 . . ?
Si1 C52 H52C 109.5 . . ?
H52A C52 H52B 109.5 . . ?
H52A C52 H52C 109.5 . . ?
H52B C52 H52C 109.5 . . ?
N6 C38 C31 117.3(2) . . ?
N6 C38 H38A 108.0 . . ?
N6 C38 H38B 108.0 . . ?
C31 C38 H38A 108.0 . . ?
C31 C38 H38B 108.0 . . ?
H38A C38 H38B 107.2 . . ?
N3 C15 H15A 108.8 . . ?
N3 C15 H15B 108.8 . . ?
N3 C15 C16 113.8(2) . . ?
H15A C15 H15B 107.7 . . ?
C16 C15 H15A 108.8 . . ?
C16 C15 H15B 108.8 . . ?
Si1 C53 H53A 109.5 . . ?
Si1 C53 H53B 109.5 . . ?
Si1 C53 H53C 109.5 . . ?
H53A C53 H53B 109.5 . . ?
H53A C53 H53C 109.5 . . ?
H53B C53 H53C 109.5 . . ?
Si2 C54 H54A 109.5 . . ?
Si2 C54 H54B 109.5 . . ?
Si2 C54 H54C 109.5 . . ?
H54A C54 H54B 109.5 . . ?
H54A C54 H54C 109.5 . . ?
H54B C54 H54C 109.5 . . ?
K2 C33 H33 59.6 . . ?
C32 C33 K2 96.38(17) . . ?
C32 C33 H33 119.4 . . ?
C34 C33 K2 112.70(19) . . ?
C34 C33 C32 121.1(3) . . ?
C34 C33 H33 119.4 . . ?
Si3 C21 H21A 109.5 . . ?
Si3 C21 H21B 109.5 . . ?
Si3 C21 H21C 109.5 . . ?
H21A C21 H21B 109.5 . . ?
H21A C21 H21C 109.5 . . ?
H21B C21 H21C 109.5 . . ?
C27 C28 H28 120.7 . . ?
C29 C28 C27 118.5(3) . . ?
C29 C28 H28 120.7 . . ?
C6 C11 H11 119.5 . . ?
C10 C11 C6 121.0(3) . . ?
C10 C11 H11 119.5 . . ?
C15 C16 H16A 109.5 . . ?
C15 C16 H16B 109.5 . . ?
C15 C16 H16C 109.5 . . ?
H16A C16 H16B 109.5 . . ?
H16A C16 H16C 109.5 . . ?
H16B C16 H16C 109.5 . . ?
C7 C8 H8 120.0 . . ?
C7 C8 C9 120.1(3) . . ?
C9 C8 H8 120.0 . . ?
C30 C29 C28 119.2(3) . . ?
C30 C29 H29 120.4 . . ?
C28 C29 H29 120.4 . . ?
Si3 C22 H22A 109.5 . . ?
Si3 C22 H22B 109.5 . . ?
Si3 C22 H22C 109.5 . . ?
H22A C22 H22B 109.5 . . ?
H22A C22 H22C 109.5 . . ?
H22B C22 H22C 109.5 . . ?
C33 C34 H34 120.0 . . ?
C33 C34 C35 120.0(3) . . ?
C35 C34 H34 120.0 . . ?
C32 C37 H37 119.6 . . ?
C32 C37 C36 120.9(3) . . ?
C36 C37 H37 119.6 . . ?
Si3 C23 H23A 109.5 . . ?
Si3 C23 H23B 109.5 . . ?
Si3 C23 H23C 109.5 . . ?
H23A C23 H23B 109.5 . . ?
H23A C23 H23C 109.5 . . ?
H23B C23 H23C 109.5 . . ?
C34 C35 H35 120.2 . . ?
C36 C35 C34 119.5(3) . . ?
C36 C35 H35 120.2 . . ?
C8 C9 H9 120.0 . . ?
C10 C9 C8 119.9(3) . . ?
C10 C9 H9 120.0 . . ?
C37 C36 H36 119.8 . . ?
C35 C36 C37 120.5(3) . . ?
C35 C36 H36 119.8 . . ?
C11 C10 H10 119.9 . . ?
C9 C10 C11 120.2(3) . . ?
C9 C10 H10 119.9 . . ?
Si4 C24 H24A 109.5 . . ?
Si4 C24 H24B 109.5 . . ?
Si4 C24 H24C 109.5 . . ?
H24A C24 H24B 109.5 . . ?
H24A C24 H24C 109.5 . . ?
H24B C24 H24C 109.5 . . ?
Si4 C26 H26A 109.5 . . ?
Si4 C26 H26B 109.5 . . ?
Si4 C26 H26C 109.5 . . ?
H26A C26 H26B 109.5 . . ?
H26A C26 H26C 109.5 . . ?
H26B C26 H26C 109.5 . . ?
Si4 C25 H25A 109.5 . . ?
Si4 C25 H25B 109.5 . . ?
Si4 C25 H25C 109.5 . . ?
H25A C25 H25B 109.5 . . ?
H25A C25 H25C 109.5 . . ?
H25B C25 H25C 109.5 . . ?
H41A C41 H41B 107.4 . . ?
N7 C41 H41A 108.2 . . ?
N7 C41 H41B 108.2 . . ?
N7 C41 C40 116.2(6) . . ?
C40 C41 H41A 108.2 . . ?
C40 C41 H41B 108.2 . . ?
H42A C42 H42B 107.9 . . ?
N8 C42 H42A 109.3 . . ?
N8 C42 H42B 109.3 . . ?
C39 C42 H42A 109.3 . . ?
C39 C42 H42B 109.3 . . ?
C39 C42 N8 111.7(14) . . ?
C41 N7 K2 110.6(5) . . ?
C41 N7 C43 116.0(6) . . ?
C41 N7 C48 108.7(6) . . ?
C43 N7 K2 95.9(5) . . ?
C43 N7 C48 111.7(8) . . ?
C48 N7 K2 113.6(6) . . ?
N7 C43 H43A 107.9 . . ?
N7 C43 H43B 107.9 . . ?
N7 C43 C45 117.5(6) . . ?
H43A C43 H43B 107.2 . . ?
C45 C43 H43A 107.9 . . ?
C45 C43 H43B 107.9 . . ?
C43 C45 H45A 109.5 . . ?
C43 C45 H45B 109.5 . . ?
C43 C45 H45C 109.5 . . ?
H45A C45 H45B 109.5 . . ?
H45A C45 H45C 109.5 . . ?
H45B C45 H45C 109.5 . . ?
H44A C44 H44B 107.2 . . ?
C46 C44 H44A 107.8 . . ?
C46 C44 H44B 107.8 . . ?
N8 C44 H44A 107.8 . . ?
N8 C44 H44B 107.8 . . ?
N8 C44 C46 117.9(11) . . ?
C44 C46 H46A 109.5 . . ?
C44 C46 H46B 109.5 . . ?
C44 C46 H46C 109.5 . . ?
H46A C46 H46B 109.5 . . ?
H46A C46 H46C 109.5 . . ?
H46B C46 H46C 109.5 . . ?
N3 C17 H17A 109.7 . . ?
N3 C17 H17B 109.7 . . ?
N3 C17 C20 110.0(4) . . ?
H17A C17 H17B 108.2 . . ?
C20 C17 H17A 109.7 . . ?
C20 C17 H17B 109.7 . . ?
C17 C20 H20A 109.5 . . ?
C17 C20 H20B 109.5 . . ?
C17 C20 H20C 109.5 . . ?
H20A C20 H20B 109.5 . . ?
H20A C20 H20C 109.5 . . ?
H20B C20 H20C 109.5 . . ?
H19A C19 H19B 109.5 . . ?
H19A C19 H19C 109.5 . . ?
H19B C19 H19C 109.5 . . ?
C18 C19 H19A 109.5 . . ?
C18 C19 H19B 109.5 . . ?
C18 C19 H19C 109.5 . . ?
N3 C18 H18A 109.3 . . ?
N3 C18 H18B 109.3 . . ?
C19 C18 N3 111.4(8) . . ?
C19 C18 H18A 109.3 . . ?
C19 C18 H18B 109.3 . . ?
H18A C18 H18B 108.0 . . ?
N7 C48 H48A 107.9 . . ?
N7 C48 H48B 107.9 . . ?
N7 C48 C50 117.8(8) . . ?
H48A C48 H48B 107.2 . . ?
C50 C48 H48A 107.9 . . ?
C50 C48 H48B 107.9 . . ?
C48 C50 H50A 109.5 . . ?
C48 C50 H50B 109.5 . . ?
C48 C50 H50C 109.5 . . ?
H50A C50 H50B 109.5 . . ?
H50A C50 H50C 109.5 . . ?
H50B C50 H50C 109.5 . . ?
H47A C47 H47B 107.3 . . ?
C49 C47 H47A 108.2 . . ?
C49 C47 H47B 108.2 . . ?
N8 C47 H47A 108.2 . . ?
N8 C47 H47B 108.2 . . ?
N8 C47 C49 116(3) . . ?
C47 C49 H49A 109.5 . . ?
C47 C49 H49B 109.5 . . ?
C47 C49 H49C 109.5 . . ?
H49A C49 H49B 109.5 . . ?
H49A C49 H49C 109.5 . . ?
H49B C49 H49C 109.5 . . ?
C42 N8 K2 104.3(8) . . ?
C44 N8 K2 100.8(8) . . ?
C44 N8 C42 105.4(11) . . ?
C47 N8 K2 116(2) . . ?
C47 N8 C42 110.3(15) . . ?
C47 N8 C44 119(2) . . ?
N6 C40 C41 115.3(9) . . ?
N6 C40 H40A 108.4 . . ?
N6 C40 H40B 108.4 . . ?
C41 C40 H40A 108.4 . . ?
C41 C40 H40B 108.4 . . ?
H40A C40 H40B 107.5 . . ?
N6 C39 H39A 108.8 . . ?
N6 C39 H39B 108.8 . . ?
C42 C39 N6 113.8(18) . . ?
C42 C39 H39A 108.8 . . ?
C42 C39 H39B 108.8 . . ?
H39A C39 H39B 107.7 . . ?

loop_
_geom_bond_atom_site_label_1
_geom_bond_atom_site_label_2
_geom_bond_distance
_geom_bond_site_symmetry_2
_geom_bond_publ_flag
K2 K1 4.2847(8) . ?
K2 Al1 3.5065(8) . ?
K2 Al2 3.4309(9) . ?
K2 N5 2.783(2) . ?
K2 N6 2.917(2) . ?
K2 C33 3.227(3) . ?
K2 H 2.83(2) . ?
K2 HA 2.75(3) . ?
K2 HB 2.81(3) . ?
K2 N7 2.830(8) . ?
K2 N8 2.827(14) . ?
K1 Al1 3.4135(8) . ?
K1 Al2 3.4356(9) . ?
K1 N2 2.980(2) . ?
K1 N1 2.753(2) . ?
K1 N3 2.891(3) . ?
K1 C7 3.343(3) . ?
K1 H 2.51(3) . ?
K1 HA 2.86(3) . ?
K1 HC 2.76(3) . ?
Si2 N4 1.7244(19) . ?
Si2 C55 1.870(3) . ?
Si2 C56 1.873(3) . ?
Si2 C54 1.874(3) . ?
Si1 N4 1.723(2) . ?
Si1 C51 1.880(3) . ?
Si1 C52 1.865(3) . ?
Si1 C53 1.884(3) . ?
Al1 N4 1.860(2) . ?
Al1 N2 1.858(2) . ?
Al1 H 1.61(2) . ?
Al1 HB 1.54(3) . ?
Si3 N9 1.730(3) . ?
Si3 C21 1.872(3) . ?
Si3 C22 1.873(4) . ?
Si3 C23 1.879(3) . ?
Al2 N6 1.859(2) . ?
Al2 N9 1.861(2) . ?
Al2 HA 1.56(3) . ?
Al2 HC 1.57(3) . ?
Si4 N9 1.719(3) . ?
Si4 C24 1.859(4) . ?
Si4 C26 1.835(4) . ?
Si4 C25 1.885(5) . ?
N2 C12 1.458(3) . ?
N2 C13 1.461(3) . ?
N1 C5 1.344(3) . ?
N1 C1 1.343(3) . ?
N5 C31 1.353(3) . ?
N5 C27 1.340(3) . ?
N6 C38 1.459(4) . ?
N6 C40 1.442(9) . ?
N6 C39 1.53(2) . ?
N3 C14 1.4342(18) . ?
N3 C15 1.4344(18) . ?
N3 C17 1.4176(19) . ?
N3 C18 1.701(11) . ?
C5 C6 1.485(4) . ?
C5 C4 1.397(4) . ?
C1 C12 1.512(4) . ?
C1 C2 1.394(4) . ?
C12 H12A 0.9900 . ?
C12 H12B 0.9900 . ?
C51 H51A 0.9800 . ?
C51 H51B 0.9800 . ?
C51 H51C 0.9800 . ?
C31 C30 1.380(4) . ?
C31 C38 1.512(4) . ?
C13 H13A 0.9900 . ?
C13 H13B 0.9900 . ?
C13 C14 1.533(4) . ?
C6 C7 1.397(4) . ?
C6 C11 1.391(4) . ?
C2 H2 0.9500 . ?
C2 C3 1.380(4) . ?
C27 C32 1.485(4) . ?
C27 C28 1.395(4) . ?
C14 H14A 0.9900 . ?
C14 H14B 0.9900 . ?
C30 H30 0.9500 . ?
C30 C29 1.374(4) . ?
C55 H55A 0.9800 . ?
C55 H55B 0.9800 . ?
C55 H55C 0.9800 . ?
C4 H4 0.9500 . ?
C4 C3 1.373(4) . ?
C3 H3 0.9500 . ?
C56 H56A 0.9800 . ?
C56 H56B 0.9800 . ?
C56 H56C 0.9800 . ?
C32 C33 1.400(4) . ?
C32 C37 1.381(4) . ?
C7 H7 0.9500 . ?
C7 C8 1.385(4) . ?
C52 H52A 0.9800 . ?
C52 H52B 0.9800 . ?
C52 H52C 0.9800 . ?
C38 H38A 0.9900 . ?
C38 H38B 0.9900 . ?
C15 H15A 0.9900 . ?
C15 H15B 0.9900 . ?
C15 C16 1.531(4) . ?
C53 H53A 0.9800 . ?
C53 H53B 0.9800 . ?
C53 H53C 0.9800 . ?
C54 H54A 0.9800 . ?
C54 H54B 0.9800 . ?
C54 H54C 0.9800 . ?
C33 H33 0.9500 . ?
C33 C34 1.378(4) . ?
C21 H21A 0.9800 . ?
C21 H21B 0.9800 . ?
C21 H21C 0.9800 . ?
C28 H28 0.9500 . ?
C28 C29 1.381(4) . ?
C11 H11 0.9500 . ?
C11 C10 1.384(5) . ?
C16 H16A 0.9800 . ?
C16 H16B 0.9800 . ?
C16 H16C 0.9800 . ?
C8 H8 0.9500 . ?
C8 C9 1.388(5) . ?
C29 H29 0.9500 . ?
C22 H22A 0.9800 . ?
C22 H22B 0.9800 . ?
C22 H22C 0.9800 . ?
C34 H34 0.9500 . ?
C34 C35 1.381(5) . ?
C37 H37 0.9500 . ?
C37 C36 1.384(5) . ?
C23 H23A 0.9800 . ?
C23 H23B 0.9800 . ?
C23 H23C 0.9800 . ?
C35 H35 0.9500 . ?
C35 C36 1.379(5) . ?
C9 H9 0.9500 . ?
C9 C10 1.369(5) . ?
C36 H36 0.9500 . ?
C10 H10 0.9500 . ?
C24 H24A 0.9800 . ?
C24 H24B 0.9800 . ?
C24 H24C 0.9800 . ?
C26 H26A 0.9800 . ?
C26 H26B 0.9800 . ?
C26 H26C 0.9800 . ?
C25 H25A 0.9800 . ?
C25 H25B 0.9800 . ?
C25 H25C 0.9800 . ?
C41 H41A 0.9900 . ?
C41 H41B 0.9900 . ?
C41 N7 1.422(2) . ?
C41 C40 1.490(14) . ?
C42 H42A 0.9900 . ?
C42 H42B 0.9900 . ?
C42 N8 1.566(14) . ?
C42 C39 1.49(2) . ?
N7 C43 1.422(2) . ?
N7 C48 1.470(10) . ?
C43 H43A 0.9900 . ?
C43 H43B 0.9900 . ?
C43 C45 1.529(8) . ?
C45 H45A 0.9800 . ?
C45 H45B 0.9800 . ?
C45 H45C 0.9800 . ?
C44 H44A 0.9900 . ?
C44 H44B 0.9900 . ?
C44 C46 1.520(16) . ?
C44 N8 1.488(18) . ?
C46 H46A 0.9800 . ?
C46 H46B 0.9800 . ?
C46 H46C 0.9800 . ?
C17 H17A 0.9900 . ?
C17 H17B 0.9900 . ?
C17 C20 1.527(8) . ?
C20 H20A 0.9800 . ?
C20 H20B 0.9800 . ?
C20 H20C 0.9800 . ?
C19 H19A 0.9800 . ?
C19 H19B 0.9800 . ?
C19 H19C 0.9800 . ?
C19 C18 1.478(11) . ?
C18 H18A 0.9900 . ?
C18 H18B 0.9900 . ?
C48 H48A 0.9900 . ?
C48 H48B 0.9900 . ?
C48 C50 1.490(9) . ?
C50 H50A 0.9800 . ?
C50 H50B 0.9800 . ?
C50 H50C 0.9800 . ?
C47 H47A 0.9900 . ?
C47 H47B 0.9900 . ?
C47 C49 1.505(16) . ?
C47 N8 1.34(4) . ?
C49 H49A 0.9800 . ?
C49 H49B 0.9800 . ?
C49 H49C 0.9800 . ?
C40 H40A 0.9900 . ?
C40 H40B 0.9900 . ?
C39 H39A 0.9900 . ?
C39 H39B 0.9900 . ?

loop_
_geom_torsion_atom_site_label_1
_geom_torsion_atom_site_label_2
_geom_torsion_atom_site_label_3
_geom_torsion_atom_site_label_4
_geom_torsion
_geom_torsion_site_symmetry_1
_geom_torsion_site_symmetry_2
_geom_torsion_site_symmetry_3
_geom_torsion_site_symmetry_4
_geom_torsion_publ_flag
K2 Al1 N4 Si2 -110.68(10) . . . . ?
K2 Al1 N4 Si1 64.90(13) . . . . ?
K2 Al1 N2 K1 -45.05(8) . . . . ?
K2 Al1 N2 C12 -149.93(15) . . . . ?
K2 Al1 N2 C13 64.8(2) . . . . ?
K2 Al2 N6 C38 -104.37(19) . . . . ?
K2 Al2 N6 C40 113.7(6) . . . . ?
K2 Al2 N6 C39 103.3(14) . . . . ?
K2 Al2 N9 Si3 52.4(2) . . . . ?
K2 Al2 N9 Si4 -144.90(10) . . . . ?
K2 N5 C31 C30 -173.4(2) . . . . ?
K2 N5 C31 C38 8.9(3) . . . . ?
K2 N5 C27 C32 -7.3(3) . . . . ?
K2 N5 C27 C28 172.9(2) . . . . ?
K2 N6 C38 C31 51.7(3) . . . . ?
K2 N6 C40 C41 -31.1(10) . . . . ?
K2 N6 C39 C42 54(2) . . . . ?
K2 C33 C34 C35 112.3(3) . . . . ?
K2 N7 C43 C45 177.0(6) . . . . ?
K2 N7 C48 C50 46.8(11) . . . . ?
K1 Al1 N4 Si2 145.39(7) . . . . ?
K1 Al1 N4 Si1 -39.03(16) . . . . ?
K1 Al1 N2 C12 -104.88(18) . . . . ?
K1 Al1 N2 C13 109.87(19) . . . . ?
K1 Al2 N6 K2 38.17(10) . . . . ?
K1 Al2 N6 C38 -66.2(2) . . . . ?
K1 Al2 N6 C40 151.9(5) . . . . ?
K1 Al2 N6 C39 141.5(14) . . . . ?
K1 Al2 N9 Si3 -50.42(17) . . . . ?
K1 Al2 N9 Si4 112.23(13) . . . . ?
K1 N2 C12 C1 38.1(2) . . . . ?
K1 N2 C13 C14 -32.1(3) . . . . ?
K1 N1 C5 C6 -34.8(3) . . . . ?
K1 N1 C5 C4 145.1(2) . . . . ?
K1 N1 C1 C12 40.9(3) . . . . ?
K1 N1 C1 C2 -142.8(2) . . . . ?
K1 N3 C14 C13 -53.8(3) . . . . ?
K1 N3 C15 C16 -39.5(3) . . . . ?
K1 N3 C17 C20 173.7(4) . . . . ?
K1 N3 C18 C19 -50.7(8) . . . . ?
K1 C7 C8 C9 102.2(3) . . . . ?
Al1 N2 C12 C1 132.0(2) . . . . ?
Al1 N2 C13 C14 -129.5(2) . . . . ?
Al2 N6 C38 C31 147.7(2) . . . . ?
Al2 N6 C40 C41 -131.1(8) . . . . ?
Al2 N6 C39 C42 -44(3) . . . . ?
N4 Al1 N2 K1 129.07(8) . . . . ?
N4 Al1 N2 C12 24.2(2) . . . . ?
N4 Al1 N2 C13 -121.06(18) . . . . ?
N2 Al1 N4 Si2 75.12(13) . . . . ?
N2 Al1 N4 Si1 -109.29(12) . . . . ?
N2 C13 C14 N3 63.7(3) . . . . ?
N1 C5 C6 C7 -33.3(4) . . . . ?
N1 C5 C6 C11 145.7(3) . . . . ?
N1 C5 C4 C3 -2.4(4) . . . . ?
N1 C1 C12 N2 -58.3(3) . . . . ?
N1 C1 C2 C3 -1.9(4) . . . . ?
N5 C31 C30 C29 0.4(4) . . . . ?
N5 C31 C38 N6 -45.9(4) . . . . ?
N5 C27 C32 C33 -42.3(4) . . . . ?
N5 C27 C32 C37 134.1(3) . . . . ?
N5 C27 C28 C29 -0.4(5) . . . . ?
N6 Al2 N9 Si3 126.00(14) . . . . ?
N6 Al2 N9 Si4 -71.34(19) . . . . ?
N9 Al2 N6 K2 -137.80(10) . . . . ?
N9 Al2 N6 C38 117.8(2) . . . . ?
N9 Al2 N6 C40 -24.1(6) . . . . ?
N9 Al2 N6 C39 -34.5(14) . . . . ?
C5 N1 C1 C12 -176.0(2) . . . . ?
C5 N1 C1 C2 0.3(4) . . . . ?
C5 C6 C7 K1 61.2(2) . . . . ?
C5 C6 C7 C8 179.7(3) . . . . ?
C5 C6 C11 C10 -179.4(3) . . . . ?
C5 C4 C3 C2 0.8(4) . . . . ?
C1 N1 C5 C6 -178.0(2) . . . . ?
C1 N1 C5 C4 1.9(4) . . . . ?
C1 C2 C3 C4 1.3(4) . . . . ?
C12 N2 C13 C14 83.6(3) . . . . ?
C12 C1 C2 C3 174.2(3) . . . . ?
C51 Si1 N4 Si2 -139.39(14) . . . . ?
C51 Si1 N4 Al1 45.34(16) . . . . ?
C31 N5 C27 C32 -178.1(2) . . . . ?
C31 N5 C27 C28 2.1(4) . . . . ?
C31 C30 C29 C28 1.3(5) . . . . ?
C13 N2 C12 C1 -80.0(3) . . . . ?
C6 C5 C4 C3 177.4(3) . . . . ?
C6 C7 C8 C9 -0.3(5) . . . . ?
C6 C11 C10 C9 -0.4(6) . . . . ?
C2 C1 C12 N2 125.4(3) . . . . ?
C27 N5 C31 C30 -2.1(4) . . . . ?
C27 N5 C31 C38 -179.8(3) . . . . ?
C27 C32 C33 K2 55.1(3) . . . . ?
C27 C32 C33 C34 176.6(3) . . . . ?
C27 C32 C37 C36 -175.8(3) . . . . ?
C27 C28 C29 C30 -1.3(5) . . . . ?
C14 N3 C15 C16 79.8(3) . . . . ?
C14 N3 C17 C20 60.6(5) . . . . ?
C14 N3 C18 C19 -167.3(6) . . . . ?
C30 C31 C38 N6 136.4(3) . . . . ?
C55 Si2 N4 Si1 -177.88(14) . . . . ?
C55 Si2 N4 Al1 -2.56(16) . . . . ?
C4 C5 C6 C7 146.8(3) . . . . ?
C4 C5 C6 C11 -34.2(4) . . . . ?
C56 Si2 N4 Si1 -57.39(17) . . . . ?
C56 Si2 N4 Al1 117.93(14) . . . . ?
C32 C27 C28 C29 179.8(3) . . . . ?
C32 C33 C34 C35 -0.8(5) . . . . ?
C32 C37 C36 C35 -0.7(6) . . . . ?
C7 C6 C11 C10 -0.3(5) . . . . ?
C7 C8 C9 C10 -0.5(6) . . . . ?
C52 Si1 N4 Si2 100.09(16) . . . . ?
C52 Si1 N4 Al1 -75.18(15) . . . . ?
C38 N6 C40 C41 85.5(9) . . . . ?
C38 N6 C39 C42 161.3(16) . . . . ?
C38 C31 C30 C29 178.1(3) . . . . ?
C15 N3 C14 C13 -175.5(2) . . . . ?
C15 N3 C17 C20 -71.0(5) . . . . ?
C15 N3 C18 C19 77.2(7) . . . . ?
C53 Si1 N4 Si2 -19.94(18) . . . . ?
C53 Si1 N4 Al1 164.79(13) . . . . ?
C54 Si2 N4 Si1 64.73(18) . . . . ?
C54 Si2 N4 Al1 -119.95(15) . . . . ?
C33 C32 C37 C36 0.8(5) . . . . ?
C33 C34 C35 C36 0.9(6) . . . . ?
C21 Si3 N9 Al2 54.0(2) . . . . ?
C21 Si3 N9 Si4 -107.67(19) . . . . ?
C28 C27 C32 C33 137.5(3) . . . . ?
C28 C27 C32 C37 -46.0(4) . . . . ?
C11 C6 C7 K1 -117.8(2) . . . . ?
C11 C6 C7 C8 0.7(4) . . . . ?
C8 C9 C10 C11 0.8(6) . . . . ?
C22 Si3 N9 Al2 -66.2(2) . . . . ?
C22 Si3 N9 Si4 132.12(19) . . . . ?
C34 C35 C36 C37 -0.2(6) . . . . ?
C37 C32 C33 K2 -121.4(3) . . . . ?
C37 C32 C33 C34 0.0(5) . . . . ?
C23 Si3 N9 Al2 174.89(16) . . . . ?
C23 Si3 N9 Si4 13.2(2) . . . . ?
C24 Si4 N9 Si3 59.3(2) . . . . ?
C24 Si4 N9 Al2 -102.3(2) . . . . ?
C26 Si4 N9 Si3 178.1(2) . . . . ?
C26 Si4 N9 Al2 16.5(3) . . . . ?
C25 Si4 N9 Si3 -61.8(3) . . . . ?
C25 Si4 N9 Al2 136.6(2) . . . . ?
C41 N7 C43 C45 60.6(10) . . . . ?
C41 N7 C48 C50 170.5(8) . . . . ?
N7 C41 C40 N6 57.8(11) . . . . ?
C43 N7 C48 C50 -60.3(12) . . . . ?
C46 C44 N8 K2 175.7(10) . . . . ?
C46 C44 N8 C42 67.5(14) . . . . ?
C46 C44 N8 C47 -57(2) . . . . ?
C17 N3 C14 C13 52.6(4) . . . . ?
C17 N3 C15 C16 -144.5(4) . . . . ?
C18 N3 C14 C13 72.2(4) . . . . ?
C18 N3 C15 C16 -172.4(4) . . . . ?
C48 N7 C43 C45 -64.7(9) . . . . ?
C49 C47 N8 K2 59(4) . . . . ?
C49 C47 N8 C42 178(2) . . . . ?
C49 C47 N8 C44 -61(4) . . . . ?
N8 C42 C39 N6 -79(2) . . . . ?
C40 N6 C38 C31 -69.8(7) . . . . ?
C40 C41 N7 K2 -49.7(7) . . . . ?
C40 C41 N7 C43 58.1(10) . . . . ?
C40 C41 N7 C48 -175.1(8) . . . . ?
C39 N6 C38 C31 -54.3(12) . . . . ?
C39 C42 N8 K2 50.6(14) . . . . ?
C39 C42 N8 C44 156.3(13) . . . . ?
C39 C42 N8 C47 -74(3) . . . . ?
